data_4120387
loop_
_publ_author_name
'Oleksandr S. Bushuyev'
'Anna Tomberg'
'Tomislav Fri\<s\<ci\'c'
'Christopher J. Barrett'

_publ_section_title
;
 Shaping Crystals with Light: Crystal-to-Crystal Isomerization and
 Photomechanical Effect in Fluorinated Azobenzenes
;
_journal_name_full 'Journal of the American Chemical Society'
_journal_page_first 12556
_journal_page_last 12559
_journal_paper_doi 10.1021/ja4063019
_journal_volume 135
_journal_year 2013
_chemical_formula_moiety 'C12 H Br2 F8 N2'
_chemical_formula_sum 'C12 H Br2 F8 N2'
_chemical_formula_weight 484.95
_chemical_name_common 'cis-1, irradiated'
_chemical_name_systematic
;
 ?
;
_space_group_IT_number 14
_symmetry_cell_setting monoclinic
_symmetry_space_group_name_Hall '-P 2ybc'
_symmetry_space_group_name_H-M 'P 1 21/c 1'
_atom_sites_solution_primary direct
_atom_sites_solution_secondary difmap
_audit_creation_method SHELXL-97
_cell_angle_alpha 90.00
_cell_angle_beta 109.553(19)
_cell_angle_gamma 90.00
_cell_formula_units_Z 2
_cell_length_a 8.894(18)
_cell_length_b 7.790(16)
_cell_length_c 10.57(2)
_cell_measurement_temperature 293(2)
_cell_volume 690(2)
_computing_structure_refinement 'SHELXL-97 (Sheldrick, 1997)'
_diffrn_ambient_temperature 293(2)
_diffrn_measured_fraction_theta_full 0.407
_diffrn_measured_fraction_theta_max 0.407
_diffrn_radiation_monochromator graphite
_diffrn_radiation_source 'fine-focus sealed tube'
_diffrn_radiation_type MoK\a
_diffrn_radiation_wavelength 0.71073
_diffrn_reflns_av_R_equivalents 0.1379
_diffrn_reflns_av_sigmaI/netI 0.1308
_diffrn_reflns_limit_h_max 7
_diffrn_reflns_limit_h_min -7
_diffrn_reflns_limit_k_max 5
_diffrn_reflns_limit_k_min -5
_diffrn_reflns_limit_l_max 6
_diffrn_reflns_limit_l_min -6
_diffrn_reflns_number 984
_diffrn_reflns_theta_full 17.27
_diffrn_reflns_theta_max 17.27
_diffrn_reflns_theta_min 2.43
_exptl_absorpt_coefficient_mu 5.966
_exptl_crystal_density_diffrn 2.333
_exptl_crystal_F_000 458
_refine_diff_density_max 0.872
_refine_diff_density_min -1.031
_refine_diff_density_rms 0.260
_refine_ls_extinction_method none
_refine_ls_goodness_of_fit_ref 1.287
_refine_ls_matrix_type full
_refine_ls_number_parameters 36
_refine_ls_number_reflns 172
_refine_ls_number_restraints 0
_refine_ls_restrained_S_all 1.287
_refine_ls_R_factor_all 0.1293
_refine_ls_R_factor_gt 0.1169
_refine_ls_shift/su_max 0.000
_refine_ls_shift/su_mean 0.000
_refine_ls_structure_factor_coef Fsqd
_refine_ls_weighting_details 'calc w=1/[\s^2^(Fo^2^)+(0.2000P)^2^+0.0000P] where P=(Fo^2^+2Fc^2^)/3'
_refine_ls_weighting_scheme calc
_refine_ls_wR_factor_gt 0.2855
_refine_ls_wR_factor_ref 0.3035
_reflns_number_gt 142
_reflns_number_total 172
_reflns_threshold_expression >2sigma(I)
_cod_data_source_file ja4063019_si_006_6.cif
_cod_data_source_block cis-1-irradiated
_cod_database_code 4120387

loop_
_symmetry_equiv_pos_as_xyz
'x, y, z'
'-x, y+1/2, -z+1/2'
'-x, -y, -z'
'x, -y-1/2, z-1/2'

loop_
_atom_site_label
_atom_site_type_symbol
_atom_site_fract_x
_atom_site_fract_y
_atom_site_fract_z
_atom_site_U_iso_or_equiv
_atom_site_adp_type
_atom_site_occupancy
_atom_site_symmetry_multiplicity
_atom_site_calc_flag
_atom_site_refinement_flags
Br1 Br 0.5608(6) -0.027(2) 0.2905(6) 0.077(5) Uiso 1 1 d .
F1 F 0.681(10) 0.328(14) 0.479(10) 0.17(6) Uiso 1 1 d .
F2 F 0.871(5) 0.321(6) 0.783(5) 0.037(19) Uiso 1 1 d .
F3 F 0.876(9) -0.266(11) 0.808(8) 0.14(4) Uiso 1 1 d .
F4 F 0.698(5) -0.294(7) 0.510(6) 0.029(17) Uiso 1 1 d .
N1 N 0.976(7) 0.065(6) 0.954(6) 0.10(3) Uiso 1 1 d .
C1 C 0.703(4) -0.030(10) 0.511(3) 0.055(18) Uiso 1 1 d G
C2 C 0.730(8) 0.136(8) 0.564(5) 0.073(14) Uiso 1 1 d G
C3 C 0.813(9) 0.160(6) 0.699(6) 0.20(8) Uiso 1 1 d G
C4 C 0.868(4) 0.020(8) 0.783(3) 0.049(17) Uiso 1 1 d G
C5 C 0.840(6) -0.146(7) 0.731(5) 0.01(2) Uiso 1 1 d G
C6 C 0.758(8) -0.170(7) 0.595(6) 0.073(14) Uiso 1 1 d G

loop_
_atom_type_symbol
_atom_type_description
_atom_type_scat_dispersion_real
_atom_type_scat_dispersion_imag
_atom_type_scat_source
C C 0.0030 0.0020 'International Tables Vol C Tables 4.2.6.8 and 6.1.1.4'
H H 0.0000 0.0000 'International Tables Vol C Tables 4.2.6.8 and 6.1.1.4'
N N 0.0060 0.0030 'International Tables Vol C Tables 4.2.6.8 and 6.1.1.4'
F F 0.0170 0.0100 'International Tables Vol C Tables 4.2.6.8 and 6.1.1.4'
Br Br -0.2900 2.4600 'International Tables Vol C Tables 4.2.6.8 and 6.1.1.4'

loop_
_geom_angle_atom_site_label_1
_geom_angle_atom_site_label_2
_geom_angle_atom_site_label_3
_geom_angle
_geom_angle_site_symmetry_1
N1 N1 C4 120(6) 3_757
C2 C1 C6 120.0 .
C2 C1 Br1 112(4) .
C6 C1 Br1 128(4) .
C1 C2 C3 120.0 .
C1 C2 F1 128(6) .
C3 C2 F1 112(6) .
C2 C3 C4 120.0 .
C2 C3 F2 132(5) .
C4 C3 F2 108(4) .
C5 C4 C3 120.0 .
C5 C4 N1 124(4) .
C3 C4 N1 116(4) .
F3 C5 C4 118(7) .
F3 C5 C6 121(7) .
C4 C5 C6 120.0 .
F4 C6 C5 140(6) .
F4 C6 C1 100(6) .
C5 C6 C1 120.0 .

loop_
_geom_bond_atom_site_label_1
_geom_bond_atom_site_label_2
_geom_bond_distance
_geom_bond_site_symmetry_2
Br1 C1 2.25(3) .
F1 C2 1.72(12) .
F2 C3 1.52(6) .
F3 C5 1.22(8) .
F4 C6 1.30(7) .
N1 N1 1.37(10) 3_757
N1 C4 1.78(7) .
C1 C2 1.3900 .
C1 C6 1.3900 .
C2 C3 1.3900 .
C3 C4 1.3900 .
C4 C5 1.3900 .
C5 C6 1.3900 .
